data_4029146
loop_
_publ_author_name
'Camus, Nathalie'
'Halime, Zakaria'
'Le Bris, Nathalie'
'Bernard, H\'el\`ene'
'Platas-Iglesias, Carlos'
'Tripier, Rapha\"el'

_publ_section_title
;
 Full Control of the Regiospecific N-Functionalization of C-Functionalized
 Cyclam Bisaminal Derivatives and Application to the Synthesis of their
 TETA, TE2A, and CB-TE2A Analogues.
;
_journal_issue 5
_journal_name_full 'The Journal of organic chemistry'
_journal_page_first 1885
_journal_page_last 1899
_journal_paper_doi 10.1021/jo4028566
_journal_volume 79
_journal_year 2014
_chemical_absolute_configuration ad
_chemical_formula_moiety 'C28 H40 N4 O 2+, (Br 1-)2, 2 H2 O'
_chemical_formula_sum 'C28 H44 Br2 N4 O3'
_chemical_formula_weight 644.49
_space_group_IT_number 4
_symmetry_cell_setting monoclinic
_symmetry_Int_Tables_number 4
_symmetry_space_group_name_Hall 'P 2yb'
_symmetry_space_group_name_H-M 'P 1 21 1'
_atom_sites_solution_hydrogens geom
_atom_sites_solution_primary direct
_atom_sites_solution_secondary difmap
_audit_conform_dict_location ftp://ftp.iucr.org/pub/cif_core.dic
_audit_conform_dict_name cif_core.dic
_audit_conform_dict_version 2.3
_audit_creation_date 2010-04-30T17:08:21-00:00
_audit_creation_method 'WinGX routine CIF_UPDATE'
_cell_angle_alpha 90
_cell_angle_beta 104.402(8)
_cell_angle_gamma 90
_cell_formula_units_Z 2
_cell_length_a 8.5713(6)
_cell_length_b 16.2981(9)
_cell_length_c 10.6625(8)
_cell_measurement_reflns_used 5151
_cell_measurement_temperature 170(2)
_cell_measurement_theta_max 27.59
_cell_measurement_theta_min 2.79
_cell_volume 1442.70(18)
_computing_cell_refinement
;
        CrysAlis RED, Oxford Diffraction Ltd.,
        Version 1.171.33.52 (release 06-11-2009 CrysAlis171 .NET)
        (compiled Nov  6 2009,16:24:50)
;
_computing_data_collection
;
        CrysAlis CCD, Oxford Diffraction Ltd.,
        Version 1.171.33.52 (release 06-11-2009 CrysAlis171 .NET)
        (compiled Nov  6 2009,16:24:50)
;
_computing_data_reduction
;
        CrysAlis RED, Oxford Diffraction Ltd.,
        Version 1.171.33.52 (release 06-11-2009 CrysAlis171 .NET)
        (compiled Nov  6 2009,16:24:50)
;
_computing_molecular_graphics 'ORTEP3 for Windows (Farrugia, 1997)'
_computing_publication_material 'PLATON (Spek, 1980-2002)'
_computing_structure_refinement 'SHELXL-97 (Sheldrick, 1997)'
_computing_structure_solution 'SHELXS-97 (Sheldrick, 1997)'
_diffrn_ambient_pressure 100
_diffrn_ambient_temperature 170(2)
_diffrn_detector 'CCD plate'
_diffrn_detector_area_resol_mean 8.3622
_diffrn_measured_fraction_theta_full 0.997
_diffrn_measured_fraction_theta_max 0.997
_diffrn_measurement_device 'Kappa-geometry diffractometer'
_diffrn_measurement_device_type 'Xcalibur, Sapphire2, large Be window'
_diffrn_measurement_method
;
4 stepped omega-scans over 115 deg. with kappa -79 deg. (chi -58.3 deg.),
        phi 0, 90, 180, 270 deg.
        step 1 deg., exposure time 45 s
        detector distance 50 mm
        detector angle 30 deg.
;
_diffrn_orient_matrix_UB_11 0.0743536326
_diffrn_orient_matrix_UB_12 0.0019117155
_diffrn_orient_matrix_UB_13 -0.017782395
_diffrn_orient_matrix_UB_21 0.0341254246
_diffrn_orient_matrix_UB_22 0.0226664131
_diffrn_orient_matrix_UB_23 0.0570399543
_diffrn_orient_matrix_UB_31 0.0246638841
_diffrn_orient_matrix_UB_32 -0.0370926663
_diffrn_orient_matrix_UB_33 0.0338838244
_diffrn_radiation_monochromator graphite
_diffrn_radiation_probe x-ray
_diffrn_radiation_type MoK\a
_diffrn_radiation_wavelength 0.71073
_diffrn_reflns_av_R_equivalents 0.0381
_diffrn_reflns_av_unetI/netI 0.0646
_diffrn_reflns_limit_h_max 10
_diffrn_reflns_limit_h_min -10
_diffrn_reflns_limit_k_max 17
_diffrn_reflns_limit_k_min -20
_diffrn_reflns_limit_l_max 13
_diffrn_reflns_limit_l_min -12
_diffrn_reflns_number 11129
_diffrn_reflns_theta_full 26.37
_diffrn_reflns_theta_max 26.37
_diffrn_reflns_theta_min 3.5
_diffrn_source 'sealed X-ray tube'
_exptl_absorpt_coefficient_mu 2.845
_exptl_absorpt_correction_T_max 0.741
_exptl_absorpt_correction_T_min 0.621
_exptl_absorpt_correction_type analytical
_exptl_absorpt_process_details
;
        CrysAlis RED, Oxford Diffraction Ltd.,
        Version 1.171.33.52 (release 06-11-2009 CrysAlis171 .NET)
        (compiled Nov  6 2009,16:24:50)
Analytical numeric absorption correction using a multifaceted crystal
   model based on expressions derived by R.C. Clark & J.S. Reid.
        (Clark, R. C. & Reid, J. S. (1995). Acta Cryst. A51, 887-897)
;
_exptl_crystal_colour colourless
_exptl_crystal_density_diffrn 1.484
_exptl_crystal_density_method 'not measured'
_exptl_crystal_description 'cardioid shape'
_exptl_crystal_F_000 668
_exptl_crystal_recrystallization_method 'Slow evaporation of saturated solution'
_exptl_crystal_size_max 0.23
_exptl_crystal_size_mid 0.19
_exptl_crystal_size_min 0.12
_refine_diff_density_max 0.689
_refine_diff_density_min -0.317
_refine_diff_density_rms 0.06
_refine_ls_abs_structure_details 'Flack H D (1983), Acta Cryst. A39, 876-881'
_refine_ls_abs_structure_Flack -0.002(7)
_refine_ls_extinction_method none
_refine_ls_goodness_of_fit_ref 0.905
_refine_ls_hydrogen_treatment mixed
_refine_ls_matrix_type full
_refine_ls_number_parameters 346
_refine_ls_number_reflns 4781
_refine_ls_number_restraints 7
_refine_ls_restrained_S_all 0.904
_refine_ls_R_factor_all 0.0473
_refine_ls_R_factor_gt 0.0355
_refine_ls_shift/su_max 0
_refine_ls_shift/su_mean 0
_refine_ls_structure_factor_coef Fsqd
_refine_ls_weighting_details 'calc w=1/[\s^2^(Fo^2^)+(0.0273P)^2^+0.0000P] where P=(Fo^2^+2Fc^2^)/3'
_refine_ls_weighting_scheme calc
_refine_ls_wR_factor_gt 0.059
_refine_ls_wR_factor_ref 0.0616
_reflns_number_gt 3835
_reflns_number_total 4781
_reflns_threshold_expression >2sigma(I)
_cod_data_source_file jo4028566_si_002.cif
_cod_data_source_block cd26p-a0
_cod_original_cell_volume 1442.70(17)
_cod_original_sg_symbol_H-M 'P 21'
_cod_database_code 4029146

loop_
_symmetry_equiv_pos_as_xyz
'x, y, z'
'-x, y+1/2, -z'

loop_
_atom_site_label
_atom_site_type_symbol
_atom_site_fract_x
_atom_site_fract_y
_atom_site_fract_z
_atom_site_U_iso_or_equiv
_atom_site_adp_type
_atom_site_occupancy
_atom_site_symmetry_multiplicity
_atom_site_calc_flag
_atom_site_refinement_flags
C1 C -0.0311(5) 0.3822(2) 0.1600(4) 0.0215(8) Uani 1 1 d .
H1A H -0.0879 0.4092 0.0783 0.026 Uiso 1 1 calc R
H1B H -0.1104 0.3735 0.2123 0.026 Uiso 1 1 calc R
C2 C 0.0983(4) 0.4388(2) 0.2327(3) 0.0219(8) Uani 1 1 d .
H2 H 0.1707 0.4536 0.1757 0.026 Uiso 1 1 calc R
C3 C 0.1961(4) 0.3935(2) 0.3515(3) 0.0239(9) Uani 1 1 d .
H3A H 0.2861 0.4287 0.3982 0.029 Uiso 1 1 calc R
H3B H 0.1269 0.3811 0.4108 0.029 Uiso 1 1 calc R
C4 C 0.3649(4) 0.2792(2) 0.4271(3) 0.0259(9) Uani 1 1 d .
H4A H 0.3017 0.2704 0.4921 0.031 Uiso 1 1 calc R
H4B H 0.4533 0.3178 0.4649 0.031 Uiso 1 1 calc R
C5 C 0.4355(4) 0.1998(2) 0.4014(3) 0.0245(9) Uani 1 1 d .
H5A H 0.5006 0.1769 0.4838 0.029 Uiso 1 1 calc R
H5B H 0.5078 0.209 0.3434 0.029 Uiso 1 1 calc R
C6 C 0.3848(5) 0.0614(2) 0.3064(4) 0.0313(9) Uani 1 1 d .
H6A H 0.4613 0.0404 0.3853 0.038 Uiso 1 1 calc R
H6B H 0.3006 0.0191 0.2769 0.038 Uiso 1 1 calc R
C7 C 0.4732(5) 0.0750(3) 0.2024(4) 0.0359(10) Uani 1 1 d .
H7A H 0.566 0.112 0.2351 0.043 Uiso 1 1 calc R
H7B H 0.5147 0.0221 0.1787 0.043 Uiso 1 1 calc R
C8 C 0.3619(5) 0.1122(3) 0.0859(4) 0.0391(11) Uani 1 1 d .
H8A H 0.4211 0.1233 0.019 0.047 Uiso 1 1 calc R
H8B H 0.2734 0.0734 0.0493 0.047 Uiso 1 1 calc R
C9 C 0.1965(5) 0.2279(2) 0.0036(3) 0.0285(9) Uani 1 1 d .
H9A H 0.1068 0.1907 -0.0372 0.034 Uiso 1 1 calc R
H9B H 0.2635 0.2364 -0.0586 0.034 Uiso 1 1 calc R
C10 C 0.1291(4) 0.3083(2) 0.0318(3) 0.0220(8) Uani 1 1 d .
H10A H 0.0618 0.3316 -0.0495 0.026 Uiso 1 1 calc R
H10B H 0.2185 0.347 0.0662 0.026 Uiso 1 1 calc R
C11 C 0.1326(4) 0.2598(2) 0.2514(3) 0.0204(7) Uani 1 1 d .
H11 H 0.0637 0.249 0.3128 0.025 Uiso 1 1 calc R
C12 C 0.1998(4) 0.1776(2) 0.2157(3) 0.0235(8) Uani 1 1 d .
H12 H 0.1082 0.1396 0.1789 0.028 Uiso 1 1 calc R
C13 C 0.0164(4) 0.5164(3) 0.2650(4) 0.0284(9) Uani 1 1 d .
H13A H -0.058 0.5366 0.1844 0.034 Uiso 1 1 calc R
H13B H -0.0498 0.5014 0.3255 0.034 Uiso 1 1 calc R
C14 C 0.1261(5) 0.5858(2) 0.3239(4) 0.0351(10) Uani 1 1 d .
H14A H 0.2098 0.5931 0.2755 0.042 Uiso 1 1 calc R
H14B H 0.0631 0.6372 0.3166 0.042 Uiso 1 1 calc R
C15 C -0.1205(4) 0.2444(2) 0.0776(3) 0.0269(8) Uani 1 1 d .
H15A H -0.0853 0.1913 0.0488 0.032 Uiso 1 1 calc R
H15B H -0.1705 0.2329 0.1501 0.032 Uiso 1 1 calc R
C16 C -0.2455(4) 0.2813(2) -0.0323(3) 0.0256(9) Uani 1 1 d .
C17 C -0.2277(5) 0.2784(2) -0.1584(4) 0.0335(10) Uani 1 1 d .
H17 H -0.1354 0.2529 -0.1755 0.04 Uiso 1 1 calc R
C18 C -0.3435(5) 0.3123(3) -0.2593(4) 0.0354(10) Uani 1 1 d .
H18 H -0.3296 0.3102 -0.3449 0.042 Uiso 1 1 calc R
C19 C -0.4785(5) 0.3491(2) -0.2369(4) 0.0360(10) Uani 1 1 d .
H19 H -0.557 0.3728 -0.3063 0.043 Uiso 1 1 calc R
C20 C -0.4987(5) 0.3511(3) -0.1111(4) 0.0355(10) Uani 1 1 d .
H20 H -0.5917 0.376 -0.0942 0.043 Uiso 1 1 calc R
C21 C -0.3821(5) 0.3166(2) -0.0106(4) 0.0299(9) Uani 1 1 d .
H21 H -0.3971 0.3174 0.0748 0.036 Uiso 1 1 calc R
C22 C 0.1998(4) 0.1139(2) 0.4316(3) 0.0242(9) Uani 1 1 d .
H22A H 0.146 0.1632 0.4551 0.029 Uiso 1 1 calc R
H22B H 0.1151 0.0757 0.3853 0.029 Uiso 1 1 calc R
C23 C 0.2955(4) 0.0730(2) 0.5540(3) 0.0232(8) Uani 1 1 d .
C24 C 0.3707(5) 0.1206(2) 0.6606(4) 0.0297(9) Uani 1 1 d .
H24 H 0.3584 0.1786 0.6576 0.036 Uiso 1 1 calc R
C25 C 0.4632(5) 0.0833(3) 0.7704(4) 0.0392(11) Uani 1 1 d .
H25 H 0.5202 0.1162 0.8405 0.047 Uiso 1 1 calc R
C26 C 0.4739(5) 0.0000(3) 0.7796(4) 0.0378(11) Uani 1 1 d .
H26 H 0.5362 -0.0249 0.8564 0.045 Uiso 1 1 calc R
C27 C 0.3935(5) -0.0484(3) 0.6766(4) 0.0345(10) Uani 1 1 d .
H27 H 0.3989 -0.1066 0.6833 0.041 Uiso 1 1 calc R
C28 C 0.3057(5) -0.0116(2) 0.5642(4) 0.0283(9) Uani 1 1 d .
H28 H 0.2517 -0.0448 0.4934 0.034 Uiso 1 1 calc R
N1 N 0.0294(3) 0.29902(17) 0.1280(3) 0.0194(7) Uani 1 1 d .
N2 N 0.2602(3) 0.31677(17) 0.3113(3) 0.0202(7) Uani 1 1 d .
N3 N 0.3068(4) 0.13933(18) 0.3396(3) 0.0223(7) Uani 1 1 d .
N4 N 0.2950(4) 0.18883(19) 0.1217(3) 0.0264(7) Uani 1 1 d .
O1 O 0.2024(4) 0.57034(17) 0.4581(3) 0.0486(8) Uani 1 1 d .
H1 H 0.2221 0.6152 0.4978 0.073 Uiso 1 1 calc R
Br1 Br 0.17546(4) 0.75356(2) 0.57042(4) 0.03291(11) Uani 1 1 d .
Br2 Br 0.11616(7) 0.52448(3) 0.92090(4) 0.05536(16) Uani 1 1 d .
O2 O 0.1197(4) 0.2898(2) 0.6950(3) 0.0577(9) Uani 1 1 d D
H2E H 0.110(6) 0.3421(12) 0.689(5) 0.087 Uiso 1 1 d D
H2F H 0.044(5) 0.273(3) 0.637(4) 0.087 Uiso 1 1 d D
O3 O 0.1661(7) 0.4568(2) 0.6479(3) 0.0801(13) Uani 1 1 d D
H3E H 0.177(8) 0.497(3) 0.600(5) 0.12 Uiso 1 1 d D
H3F H 0.140(8) 0.475(3) 0.711(4) 0.12 Uiso 1 1 d D

loop_
_atom_site_aniso_label
_atom_site_aniso_U_11
_atom_site_aniso_U_22
_atom_site_aniso_U_33
_atom_site_aniso_U_23
_atom_site_aniso_U_13
_atom_site_aniso_U_12
C1 0.0228(19) 0.0168(18) 0.024(2) 0.0033(14) 0.0044(16) 0.0043(15)
C2 0.025(2) 0.018(2) 0.024(2) -0.0021(15) 0.0062(17) 0.0010(16)
C3 0.027(2) 0.022(2) 0.024(2) 0.0011(16) 0.0082(18) -0.0082(17)
C4 0.028(2) 0.030(2) 0.0148(18) 0.0035(15) -0.0035(17) -0.0081(16)
C5 0.028(2) 0.026(2) 0.020(2) 0.0026(16) 0.0074(17) -0.0027(18)
C6 0.036(2) 0.023(2) 0.038(2) -0.0002(18) 0.015(2) 0.0055(19)
C7 0.041(3) 0.040(3) 0.032(2) 0.0028(19) 0.020(2) 0.015(2)
C8 0.057(3) 0.035(3) 0.032(2) -0.0003(19) 0.024(2) 0.014(2)
C9 0.033(2) 0.035(3) 0.0178(19) -0.0008(16) 0.0078(17) 0.0022(17)
C10 0.022(2) 0.027(2) 0.0172(19) 0.0017(15) 0.0053(16) -0.0028(16)
C11 0.0187(16) 0.024(2) 0.0170(16) 0.0056(17) 0.0013(13) 0.0007(19)
C12 0.024(2) 0.023(2) 0.023(2) -0.0001(16) 0.0041(17) 0.0027(17)
C13 0.033(2) 0.023(2) 0.031(2) 0.0027(19) 0.0111(18) 0.0063(19)
C14 0.053(3) 0.021(2) 0.035(2) -0.0052(18) 0.017(2) -0.005(2)
C15 0.0268(18) 0.022(2) 0.029(2) 0.000(2) 0.0009(16) -0.007(2)
C16 0.022(2) 0.024(2) 0.026(2) -0.0022(15) -0.0027(17) -0.0105(16)
C17 0.030(2) 0.033(3) 0.032(2) -0.0138(18) -0.0022(19) 0.0031(18)
C18 0.040(3) 0.039(3) 0.025(2) -0.0059(19) 0.004(2) 0.001(2)
C19 0.037(3) 0.033(2) 0.031(2) -0.0026(18) -0.005(2) -0.005(2)
C20 0.024(2) 0.038(3) 0.043(3) -0.002(2) 0.005(2) -0.0028(19)
C21 0.028(2) 0.034(2) 0.027(2) -0.0004(18) 0.0067(18) -0.0075(19)
C22 0.023(2) 0.022(2) 0.030(2) 0.0029(16) 0.0114(18) -0.0005(16)
C23 0.021(2) 0.027(2) 0.024(2) 0.0024(17) 0.0119(17) -0.0001(17)
C24 0.038(2) 0.029(2) 0.027(2) 0.0022(18) 0.018(2) -0.0049(19)
C25 0.044(3) 0.050(3) 0.026(2) -0.001(2) 0.013(2) -0.010(2)
C26 0.037(3) 0.047(3) 0.030(2) 0.015(2) 0.011(2) 0.007(2)
C27 0.035(2) 0.033(2) 0.042(3) 0.014(2) 0.023(2) 0.0106(19)
C28 0.027(2) 0.029(2) 0.034(2) 0.0024(18) 0.0165(19) -0.0003(18)
N1 0.0189(16) 0.0188(16) 0.0184(15) 0.0002(12) 0.0004(13) -0.0034(12)
N2 0.0236(17) 0.0166(16) 0.0194(16) -0.0034(13) 0.0036(14) -0.0018(13)
N3 0.0236(17) 0.0231(17) 0.0201(17) 0.0031(13) 0.0053(14) -0.0004(14)
N4 0.0308(18) 0.0266(18) 0.0248(18) 0.0022(14) 0.0125(15) 0.0091(15)
O1 0.072(2) 0.0264(16) 0.0398(18) -0.0093(13) 0.0002(16) 0.0010(15)
Br1 0.02754(18) 0.0353(2) 0.0375(2) -0.0077(2) 0.01126(16) 0.0011(2)
Br2 0.0997(4) 0.0320(3) 0.0415(3) 0.0110(2) 0.0310(3) 0.0211(3)
O2 0.056(2) 0.047(2) 0.059(2) 0.0113(17) -0.0060(17) -0.0056(17)
O3 0.161(4) 0.038(2) 0.048(2) -0.0069(17) 0.039(3) -0.003(2)

loop_
_atom_type_symbol
_atom_type_description
_atom_type_scat_dispersion_real
_atom_type_scat_dispersion_imag
_atom_type_scat_source
C C 0.0033 0.0016 'International Tables Vol C Tables 4.2.6.8 and 6.1.1.4'
H H 0 0 'International Tables Vol C Tables 4.2.6.8 and 6.1.1.4'
N N 0.0061 0.0033 'International Tables Vol C Tables 4.2.6.8 and 6.1.1.4'
O O 0.0106 0.006 'International Tables Vol C Tables 4.2.6.8 and 6.1.1.4'
Br Br -0.2901 2.4595 'International Tables Vol C Tables 4.2.6.8 and 6.1.1.4'

loop_
_geom_angle_atom_site_label_1
_geom_angle_atom_site_label_2
_geom_angle_atom_site_label_3
_geom_angle
C2 C1 N1 114.5(3)
C2 C1 H1A 108.6
N1 C1 H1A 108.6
C2 C1 H1B 108.6
N1 C1 H1B 108.6
H1A C1 H1B 107.6
C1 C2 C3 108.3(3)
C1 C2 C13 107.6(3)
C3 C2 C13 113.7(3)
C1 C2 H2 109
C3 C2 H2 109
C13 C2 H2 109
N2 C3 C2 109.7(3)
N2 C3 H3A 109.7
C2 C3 H3A 109.7
N2 C3 H3B 109.7
C2 C3 H3B 109.7
H3A C3 H3B 108.2
N2 C4 C5 113.6(3)
N2 C4 H4A 108.8
C5 C4 H4A 108.8
N2 C4 H4B 108.8
C5 C4 H4B 108.8
H4A C4 H4B 107.7
C4 C5 N3 111.4(3)
C4 C5 H5A 109.4
N3 C5 H5A 109.4
C4 C5 H5B 109.4
N3 C5 H5B 109.4
H5A C5 H5B 108
C7 C6 N3 112.3(3)
C7 C6 H6A 109.2
N3 C6 H6A 109.2
C7 C6 H6B 109.2
N3 C6 H6B 109.2
H6A C6 H6B 107.9
C8 C7 C6 109.7(3)
C8 C7 H7A 109.7
C6 C7 H7A 109.7
C8 C7 H7B 109.7
C6 C7 H7B 109.7
H7A C7 H7B 108.2
N4 C8 C7 109.9(3)
N4 C8 H8A 109.7
C7 C8 H8A 109.7
N4 C8 H8B 109.7
C7 C8 H8B 109.7
H8A C8 H8B 108.2
N4 C9 C10 112.0(3)
N4 C9 H9A 109.2
C10 C9 H9A 109.2
N4 C9 H9B 109.2
C10 C9 H9B 109.2
H9A C9 H9B 107.9
C9 C10 N1 111.4(3)
C9 C10 H10A 109.4
N1 C10 H10A 109.4
C9 C10 H10B 109.4
N1 C10 H10B 109.4
H10A C10 H10B 108
N2 C11 N1 108.7(3)
N2 C11 C12 112.1(3)
N1 C11 C12 108.8(3)
N2 C11 H11 109
N1 C11 H11 109
C12 C11 H11 109
N4 C12 N3 109.1(3)
N4 C12 C11 111.6(3)
N3 C12 C11 108.6(3)
N4 C12 H12 109.2
N3 C12 H12 109.2
C11 C12 H12 109.2
C14 C13 C2 116.2(3)
C14 C13 H13A 108.2
C2 C13 H13A 108.2
C14 C13 H13B 108.2
C2 C13 H13B 108.2
H13A C13 H13B 107.4
O1 C14 C13 111.5(3)
O1 C14 H14A 109.3
C13 C14 H14A 109.3
O1 C14 H14B 109.3
C13 C14 H14B 109.3
H14A C14 H14B 108
C16 C15 N1 114.2(3)
C16 C15 H15A 108.7
N1 C15 H15A 108.7
C16 C15 H15B 108.7
N1 C15 H15B 108.7
H15A C15 H15B 107.6
C21 C16 C17 118.7(3)
C21 C16 C15 120.5(3)
C17 C16 C15 120.8(3)
C18 C17 C16 120.4(4)
C18 C17 H17 119.8
C16 C17 H17 119.8
C19 C18 C17 120.7(4)
C19 C18 H18 119.6
C17 C18 H18 119.6
C18 C19 C20 119.2(4)
C18 C19 H19 120.4
C20 C19 H19 120.4
C21 C20 C19 119.6(4)
C21 C20 H20 120.2
C19 C20 H20 120.2
C16 C21 C20 121.2(4)
C16 C21 H21 119.4
C20 C21 H21 119.4
C23 C22 N3 112.5(3)
C23 C22 H22A 109.1
N3 C22 H22A 109.1
C23 C22 H22B 109.1
N3 C22 H22B 109.1
H22A C22 H22B 107.8
C28 C23 C24 118.9(4)
C28 C23 C22 121.1(4)
C24 C23 C22 120.0(3)
C25 C24 C23 119.8(4)
C25 C24 H24 120.1
C23 C24 H24 120.1
C26 C25 C24 120.9(4)
C26 C25 H25 119.5
C24 C25 H25 119.5
C25 C26 C27 119.9(4)
C25 C26 H26 120
C27 C26 H26 120
C28 C27 C26 119.6(4)
C28 C27 H27 120.2
C26 C27 H27 120.2
C27 C28 C23 120.7(4)
C27 C28 H28 119.6
C23 C28 H28 119.6
C10 N1 C1 110.4(3)
C10 N1 C11 108.9(2)
C1 N1 C11 109.7(3)
C10 N1 C15 112.7(3)
C1 N1 C15 107.0(3)
C11 N1 C15 108.1(2)
C11 N2 C4 109.8(3)
C11 N2 C3 112.1(3)
C4 N2 C3 107.7(3)
C5 N3 C6 109.5(3)
C5 N3 C12 109.0(3)
C6 N3 C12 110.0(3)
C5 N3 C22 112.4(3)
C6 N3 C22 106.6(3)
C12 N3 C22 109.3(3)
C12 N4 C8 113.3(3)
C12 N4 C9 110.1(3)
C8 N4 C9 108.9(3)
C14 O1 H1 109.5
H2E O2 H2F 104(4)
H3E O3 H3F 107(4)

loop_
_geom_bond_atom_site_label_1
_geom_bond_atom_site_label_2
_geom_bond_distance
C1 C2 1.502(5)
C1 N1 1.519(5)
C1 H1A 0.99
C1 H1B 0.99
C2 C3 1.523(5)
C2 C13 1.527(5)
C2 H2 1
C3 N2 1.472(4)
C3 H3A 0.99
C3 H3B 0.99
C4 N2 1.468(4)
C4 C5 1.483(5)
C4 H4A 0.99
C4 H4B 0.99
C5 N3 1.503(5)
C5 H5A 0.99
C5 H5B 0.99
C6 C7 1.508(5)
C6 N3 1.518(5)
C6 H6A 0.99
C6 H6B 0.99
C7 C8 1.493(5)
C7 H7A 0.99
C7 H7B 0.99
C8 N4 1.463(5)
C8 H8A 0.99
C8 H8B 0.99
C9 N4 1.474(4)
C9 C10 1.493(5)
C9 H9A 0.99
C9 H9B 0.99
C10 N1 1.498(4)
C10 H10A 0.99
C10 H10B 0.99
C11 N2 1.456(4)
C11 N1 1.531(4)
C11 C12 1.543(5)
C11 H11 1
C12 N4 1.453(4)
C12 N3 1.540(4)
C12 H12 1
C13 C14 1.506(5)
C13 H13A 0.99
C13 H13B 0.99
C14 O1 1.439(5)
C14 H14A 0.99
C14 H14B 0.99
C15 C16 1.503(5)
C15 N1 1.546(4)
C15 H15A 0.99
C15 H15B 0.99
C16 C21 1.375(5)
C16 C17 1.392(5)
C17 C18 1.385(5)
C17 H17 0.95
C18 C19 1.375(5)
C18 H18 0.95
C19 C20 1.395(5)
C19 H19 0.95
C20 C21 1.390(5)
C20 H20 0.95
C21 H21 0.95
C22 C23 1.512(5)
C22 N3 1.556(4)
C22 H22A 0.99
C22 H22B 0.99
C23 C28 1.385(5)
C23 C24 1.395(5)
C24 C25 1.381(5)
C24 H24 0.95
C25 C26 1.363(6)
C25 H25 0.95
C26 C27 1.388(6)
C26 H26 0.95
C27 C28 1.384(5)
C27 H27 0.95
C28 H28 0.95
O1 H1 0.84
O2 H2E 0.858(19)
O2 H2F 0.826(19)
O3 H3E 0.855(19)
O3 H3F 0.823(19)

loop_
_geom_hbond_atom_site_label_D
_geom_hbond_atom_site_label_H
_geom_hbond_atom_site_label_A
_geom_hbond_distance_DH
_geom_hbond_distance_HA
_geom_hbond_distance_DA
_geom_hbond_angle_DHA
_geom_hbond_site_symmetry_A
O1 H1 Br1 0.84 2.45 3.247(3) 158.7 .
O2 H2E O3 0.858(19) 2.00(3) 2.814(5) 157(5) .
O2 H2F Br1 0.826(19) 2.54(2) 3.346(3) 165(5) 2_546
O3 H3E O1 0.855(19) 1.98(2) 2.817(5) 166(6) .
O3 H3F Br2 0.823(19) 2.43(2) 3.239(3) 169(6) .
